data_7154656
loop_
_publ_author_name
'Chen, Guo-Qiang'
'T\"urkyilmaz, Fatma'
'Daniliuc, Constantin G.'
'Bannwarth, Christoph'
'Grimme, Stefan'
'Kehr, Gerald'
'Erker, Gerhard'

_publ_section_title
;
 Enamine/butadienylborane cycloaddition in the frustrated Lewis pair
 regime.
;
_journal_issue 42
_journal_name_full 'Organic &amp; biomolecular chemistry'
_journal_page_first 10477
_journal_page_last 10486
_journal_paper_doi 10.1039/c5ob01602a
_journal_volume 13
_journal_year 2015
_chemical_formula_sum 'C17 H10 B F10 N'
_chemical_formula_weight 429.07
_space_group_crystal_system triclinic
_space_group_IT_number 2
_space_group_name_Hall '-P 1'
_space_group_name_H-M_alt 'P -1'
_symmetry_space_group_name_Hall '-P 1'
_symmetry_space_group_name_H-M 'P -1'
_atom_sites_solution_hydrogens geom
_audit_update_record
;
2015-07-07 deposited with the CCDC.
2015-08-19 downloaded from the CCDC.
;
_cell_angle_alpha 70.278(2)
_cell_angle_beta 74.540(2)
_cell_angle_gamma 65.394(2)
_cell_formula_units_Z 2
_cell_length_a 9.0935(5)
_cell_length_b 9.5304(5)
_cell_length_c 11.4509(7)
_cell_measurement_reflns_used 6710
_cell_measurement_temperature 100.(2)
_cell_measurement_theta_max 26.4180
_cell_measurement_theta_min 2.4906
_cell_volume 840.08(8)
_computing_cell_refinement 'SAINT V8.34A (Bruker AXS Inc., 2013)'
_computing_data_collection
;
APEX2 v.2014.1-1 (Bruker AXS Inc., 2014)

;
_computing_data_reduction 'SAINT V8.34A (Bruker AXS Inc., 2013)'
_computing_molecular_graphics 'XP (Sheldrick, 2014)'
_computing_publication_material 'SHELXL-2014 (Sheldrick, 2014)'
_computing_structure_refinement 'SHELXL-2014 (Sheldrick, 2014)'
_computing_structure_solution 'SHELXL-2014 (Sheldrick, 2014)'
_diffrn_ambient_temperature 100.(2)
_diffrn_detector_area_resol_mean 10.4167
_diffrn_measured_fraction_theta_full 0.995
_diffrn_measured_fraction_theta_max 0.995
_diffrn_measurement_device_type 'Bruker D8 Venture PHOTON 100 CMOS'
_diffrn_measurement_method 'omega and phi scans'
_diffrn_radiation_monochromator 'MX mirror'
_diffrn_radiation_type 'Mo K\a'
_diffrn_radiation_wavelength 0.71073
_diffrn_reflns_av_R_equivalents 0.0291
_diffrn_reflns_av_unetI/netI 0.0234
_diffrn_reflns_limit_h_max 11
_diffrn_reflns_limit_h_min -11
_diffrn_reflns_limit_k_max 11
_diffrn_reflns_limit_k_min -11
_diffrn_reflns_limit_l_max 14
_diffrn_reflns_limit_l_min -14
_diffrn_reflns_number 14380
_diffrn_reflns_theta_full 26.46
_diffrn_reflns_theta_max 26.46
_diffrn_reflns_theta_min 2.43
_diffrn_source 'Mo ImS'
_diffrn_source_type 'micro focus tube'
_exptl_absorpt_coefficient_mu 0.177
_exptl_absorpt_correction_T_max 0.97
_exptl_absorpt_correction_T_min 0.91
_exptl_absorpt_correction_type multi-scan
_exptl_absorpt_process_details
;
Bruker AXS (2014). SADABS, Version 2014/2, Bruker AXS Inc., Madison, Wisconsin,
USA.
;
_exptl_crystal_colour colourless
_exptl_crystal_density_diffrn 1.696
_exptl_crystal_density_method 'not measured'
_exptl_crystal_description prism
_exptl_crystal_F_000 428
_exptl_crystal_size_max 0.214
_exptl_crystal_size_mid 0.207
_exptl_crystal_size_min 0.173
_refine_diff_density_max 0.264
_refine_diff_density_min -0.252
_refine_ls_extinction_method none
_refine_ls_goodness_of_fit_ref 1.063
_refine_ls_hydrogen_treatment constr
_refine_ls_matrix_type full
_refine_ls_number_parameters 262
_refine_ls_number_reflns 3450
_refine_ls_number_restraints 0
_refine_ls_restrained_S_all 1.063
_refine_ls_R_factor_all 0.0493
_refine_ls_R_factor_gt 0.0362
_refine_ls_shift/su_max 0.000
_refine_ls_shift/su_mean 0.000
_refine_ls_structure_factor_coef Fsqd
_refine_ls_weighting_details 'w=1/[\s^2^(Fo^2^)+(0.0379P)^2^+0.4930P] where P=(Fo^2^+2Fc^2^)/3'
_refine_ls_weighting_scheme calc
_refine_ls_wR_factor_gt 0.0845
_refine_ls_wR_factor_ref 0.0920
_reflns_number_gt 2806
_reflns_number_total 3450
_reflns_threshold_expression 'I > 2\s(I)'
_cod_data_source_file c5ob01602a2.cif
_cod_data_source_block erk7963
_cod_depositor_comments 'Adding full bibliography for 7154649--7154656.cif.'
_cod_database_code 7154656

loop_
_space_group_symop_operation_xyz
'x, y, z'
'-x, -y, -z'

loop_
_atom_site_type_symbol
_atom_site_label
_atom_site_fract_x
_atom_site_fract_y
_atom_site_fract_z
_atom_site_U_iso_or_equiv
_atom_site_adp_type
_atom_site_calc_flag
_atom_site_refinement_flags_adp
_atom_site_refinement_flags_posn
_atom_site_occupancy
B B1 0.5616(2) 0.7321(2) 0.78067(16) 0.0170(4) Uani d . . 1
C C1 0.8505(2) 0.5912(2) 0.82758(16) 0.0215(4) Uani d . . 1
H H1A 0.8365 0.4986 0.8174 0.026 Uiso calc U R 1
H H1B 0.8758 0.5636 0.9133 0.026 Uiso calc U R 1
N N1 0.69768(16) 0.73102(16) 0.81170(12) 0.0175(3) Uani d . . 1
C C2 0.9917(2) 0.6254(2) 0.73186(17) 0.0239(4) Uani d . . 1
H H2A 0.971 0.6434 0.6464 0.029 Uiso calc U R 1
H H2B 1.0939 0.5318 0.7466 0.029 Uiso calc U R 1
C C3 1.0123(2) 0.7726(2) 0.74097(19) 0.0284(4) Uani d . . 1
H H3A 1.051 0.7483 0.8211 0.034 Uiso calc U R 1
H H3B 1.0956 0.8003 0.6715 0.034 Uiso calc U R 1
C C4 0.8502(2) 0.9145(2) 0.73412(17) 0.0251(4) Uani d . . 1
H H4A 0.8626 1.0043 0.7504 0.03 Uiso calc U R 1
H H4B 0.8213 0.9501 0.6487 0.03 Uiso calc U R 1
C C5 0.7129(2) 0.8707(2) 0.82934(16) 0.0194(3) Uani d . . 1
H H5A 0.7359 0.8459 0.9153 0.023 Uiso calc U R 1
H H5B 0.6085 0.9627 0.8193 0.023 Uiso calc U R 1
C C11 0.55744(19) 0.58337(18) 0.74880(15) 0.0172(3) Uani d . . 1
C C12 0.64552(19) 0.5322(2) 0.64242(15) 0.0193(3) Uani d . . 1
F F12 0.74989(12) 0.60220(13) 0.56443(10) 0.0283(2) Uani d . . 1
C C13 0.6306(2) 0.4121(2) 0.60962(16) 0.0216(4) Uani d . . 1
F F13 0.71786(13) 0.36749(13) 0.50506(10) 0.0314(3) Uani d . . 1
C C14 0.5224(2) 0.33973(19) 0.68522(16) 0.0219(4) Uani d . . 1
F F14 0.50273(14) 0.22586(12) 0.65355(10) 0.0323(3) Uani d . . 1
C C15 0.4336(2) 0.3849(2) 0.79261(16) 0.0213(4) Uani d . . 1
F F15 0.32907(13) 0.31314(12) 0.86654(10) 0.0305(3) Uani d . . 1
C C16 0.4513(2) 0.50598(19) 0.82179(15) 0.0186(3) Uani d . . 1
F F16 0.35972(12) 0.54957(12) 0.92667(9) 0.0255(2) Uani d . . 1
C C21 0.39485(19) 0.88318(19) 0.77435(15) 0.0167(3) Uani d . . 1
C C22 0.3224(2) 0.95499(19) 0.66622(15) 0.0184(3) Uani d . . 1
F F22 0.39870(12) 0.90160(12) 0.56290(9) 0.0261(2) Uani d . . 1
C C23 0.1729(2) 1.0782(2) 0.65918(16) 0.0228(4) Uani d . . 1
F F23 0.10491(14) 1.14171(13) 0.55376(10) 0.0353(3) Uani d . . 1
C C24 0.0900(2) 1.1334(2) 0.76353(18) 0.0250(4) Uani d . . 1
F F24 -0.05808(13) 1.25059(13) 0.75916(12) 0.0400(3) Uani d . . 1
C C25 0.1564(2) 1.0665(2) 0.87325(17) 0.0236(4) Uani d . . 1
F F25 0.07318(13) 1.12024(14) 0.97528(11) 0.0360(3) Uani d . . 1
C C26 0.3062(2) 0.9432(2) 0.87690(15) 0.0198(3) Uani d . . 1
F F26 0.36512(13) 0.87822(13) 0.98742(9) 0.0289(3) Uani d . . 1

loop_
_atom_site_aniso_label
_atom_site_aniso_U_11
_atom_site_aniso_U_22
_atom_site_aniso_U_33
_atom_site_aniso_U_12
_atom_site_aniso_U_13
_atom_site_aniso_U_23
B1 0.0175(9) 0.0191(9) 0.0138(8) -0.0073(7) 0.0003(7) -0.0049(7)
C1 0.0174(8) 0.0197(9) 0.0258(9) -0.0036(7) -0.0065(7) -0.0054(7)
N1 0.0167(7) 0.0159(7) 0.0198(7) -0.0047(6) -0.0031(5) -0.0059(5)
C2 0.0172(8) 0.0262(9) 0.0294(9) -0.0046(7) -0.0034(7) -0.0124(7)
C3 0.0199(9) 0.0367(11) 0.0357(10) -0.0140(8) 0.0018(8) -0.0176(8)
C4 0.0266(9) 0.0261(10) 0.0296(9) -0.0152(8) -0.0009(7) -0.0109(8)
C5 0.0192(8) 0.0200(8) 0.0230(8) -0.0073(7) -0.0032(6) -0.0101(7)
C11 0.0156(8) 0.0138(8) 0.0214(8) -0.0020(6) -0.0066(6) -0.0047(6)
C12 0.0153(8) 0.0201(8) 0.0218(8) -0.0054(7) -0.0032(6) -0.0057(7)
F12 0.0252(5) 0.0372(6) 0.0278(5) -0.0172(5) 0.0058(4) -0.0147(5)
C13 0.0198(8) 0.0213(9) 0.0227(9) -0.0002(7) -0.0065(7) -0.0111(7)
F13 0.0311(6) 0.0356(6) 0.0305(6) -0.0067(5) -0.0008(5) -0.0218(5)
C14 0.0272(9) 0.0132(8) 0.0292(9) -0.0041(7) -0.0151(7) -0.0058(7)
F14 0.0444(7) 0.0208(5) 0.0406(6) -0.0118(5) -0.0163(5) -0.0111(5)
C15 0.0237(9) 0.0174(8) 0.0238(9) -0.0107(7) -0.0088(7) 0.0018(6)
F15 0.0391(6) 0.0293(6) 0.0298(6) -0.0236(5) -0.0072(5) 0.0005(4)
C16 0.0186(8) 0.0184(8) 0.0169(8) -0.0043(7) -0.0042(6) -0.0041(6)
F16 0.0273(5) 0.0301(6) 0.0214(5) -0.0139(5) 0.0017(4) -0.0090(4)
C21 0.0166(8) 0.0165(8) 0.0199(8) -0.0083(6) -0.0022(6) -0.0057(6)
C22 0.0231(8) 0.0177(8) 0.0181(8) -0.0105(7) -0.0012(6) -0.0065(6)
F22 0.0315(6) 0.0295(6) 0.0179(5) -0.0109(5) -0.0018(4) -0.0083(4)
C23 0.0279(9) 0.0175(9) 0.0270(9) -0.0088(7) -0.0138(7) -0.0024(7)
F23 0.0429(7) 0.0271(6) 0.0347(6) -0.0053(5) -0.0249(5) -0.0013(5)
C24 0.0185(8) 0.0175(9) 0.0430(11) -0.0016(7) -0.0106(8) -0.0141(8)
F24 0.0265(6) 0.0280(6) 0.0687(8) 0.0080(5) -0.0221(6) -0.0275(6)
C25 0.0192(8) 0.0283(10) 0.0309(10) -0.0071(7) -0.0008(7) -0.0208(8)
F25 0.0239(6) 0.0481(7) 0.0442(7) -0.0046(5) -0.0003(5) -0.0361(6)
C26 0.0199(8) 0.0227(9) 0.0204(8) -0.0079(7) -0.0054(7) -0.0079(7)
F26 0.0292(6) 0.0379(6) 0.0200(5) -0.0058(5) -0.0072(4) -0.0130(4)

loop_
_atom_type_symbol
_atom_type_description
_atom_type_scat_dispersion_real
_atom_type_scat_dispersion_imag
_atom_type_scat_source
C C 0.0033 0.0016 'International Tables Vol C Tables 4.2.6.8 and 6.1.1.4'
H H 0.0000 0.0000 'International Tables Vol C Tables 4.2.6.8 and 6.1.1.4'
B B 0.0013 0.0007 'International Tables Vol C Tables 4.2.6.8 and 6.1.1.4'
N N 0.0061 0.0033 'International Tables Vol C Tables 4.2.6.8 and 6.1.1.4'
F F 0.0171 0.0103 'International Tables Vol C Tables 4.2.6.8 and 6.1.1.4'

loop_
_geom_angle_atom_site_label_1
_geom_angle_atom_site_label_2
_geom_angle_atom_site_label_3
_geom_angle
N1 B1 C11 122.80(15)
N1 B1 C21 122.09(15)
C11 B1 C21 115.11(13)
N1 C1 C2 110.83(14)
N1 C1 H1A 109.5
C2 C1 H1A 109.5
N1 C1 H1B 109.5
C2 C1 H1B 109.5
H1A C1 H1B 108.1
B1 N1 C1 124.27(14)
B1 N1 C5 124.73(14)
C1 N1 C5 110.97(13)
C1 C2 C3 110.95(14)
C1 C2 H2A 109.5
C3 C2 H2A 109.5
C1 C2 H2B 109.5
C3 C2 H2B 109.5
H2A C2 H2B 108.0
C4 C3 C2 110.59(14)
C4 C3 H3A 109.5
C2 C3 H3A 109.5
C4 C3 H3B 109.5
C2 C3 H3B 109.5
H3A C3 H3B 108.1
C5 C4 C3 111.40(14)
C5 C4 H4A 109.3
C3 C4 H4A 109.3
C5 C4 H4B 109.3
C3 C4 H4B 109.3
H4A C4 H4B 108.0
N1 C5 C4 110.53(13)
N1 C5 H5A 109.5
C4 C5 H5A 109.5
N1 C5 H5B 109.5
C4 C5 H5B 109.5
H5A C5 H5B 108.1
C12 C11 C16 115.40(15)
C12 C11 B1 123.46(14)
C16 C11 B1 120.87(14)
F12 C12 C13 117.09(14)
F12 C12 C11 119.72(14)
C13 C12 C11 123.19(15)
F13 C13 C14 120.06(15)
F13 C13 C12 120.93(16)
C14 C13 C12 119.00(15)
F14 C14 C15 119.89(16)
F14 C14 C13 120.05(15)
C15 C14 C13 120.05(15)
F15 C15 C14 119.82(15)
F15 C15 C16 121.00(15)
C14 C15 C16 119.17(15)
F16 C16 C15 117.61(14)
F16 C16 C11 119.22(14)
C15 C16 C11 123.17(15)
C26 C21 C22 115.44(15)
C26 C21 B1 123.30(14)
C22 C21 B1 121.05(14)
F22 C22 C23 117.59(14)
F22 C22 C21 119.32(14)
C23 C22 C21 123.09(15)
F23 C23 C24 119.54(16)
F23 C23 C22 121.26(16)
C24 C23 C22 119.17(15)
F24 C24 C23 119.88(16)
F24 C24 C25 119.97(16)
C23 C24 C25 120.14(16)
F25 C25 C24 119.62(15)
F25 C25 C26 121.27(16)
C24 C25 C26 119.10(15)
F26 C26 C25 117.19(15)
F26 C26 C21 119.74(14)
C25 C26 C21 123.06(15)

loop_
_geom_bond_atom_site_label_1
_geom_bond_atom_site_label_2
_geom_bond_distance
B1 N1 1.371(2)
B1 C11 1.595(2)
B1 C21 1.596(2)
C1 N1 1.473(2)
C1 C2 1.521(2)
C1 H1A 0.99
C1 H1B 0.99
N1 C5 1.477(2)
C2 C3 1.530(2)
C2 H2A 0.99
C2 H2B 0.99
C3 C4 1.529(3)
C3 H3A 0.99
C3 H3B 0.99
C4 C5 1.524(2)
C4 H4A 0.99
C4 H4B 0.99
C5 H5A 0.99
C5 H5B 0.99
C11 C12 1.385(2)
C11 C16 1.386(2)
C12 F12 1.3481(19)
C12 C13 1.384(2)
C13 F13 1.341(2)
C13 C14 1.379(2)
C14 F14 1.3427(19)
C14 C15 1.374(3)
C15 F15 1.3450(19)
C15 C16 1.383(2)
C16 F16 1.3507(19)
C21 C26 1.386(2)
C21 C22 1.387(2)
C22 F22 1.3472(18)
C22 C23 1.378(2)
C23 F23 1.3412(19)
C23 C24 1.373(3)
C24 F24 1.3447(19)
C24 C25 1.376(3)
C25 F25 1.3452(19)
C25 C26 1.379(2)
C26 F26 1.3523(19)

loop_
_geom_torsion_atom_site_label_1
_geom_torsion_atom_site_label_2
_geom_torsion_atom_site_label_3
_geom_torsion_atom_site_label_4
_geom_torsion
C11 B1 N1 C1 -4.3(2)
C21 B1 N1 C1 175.50(14)
C11 B1 N1 C5 173.47(14)
C21 B1 N1 C5 -6.7(2)
C2 C1 N1 B1 117.52(17)
C2 C1 N1 C5 -60.52(17)
N1 C1 C2 C3 56.66(19)
C1 C2 C3 C4 -52.4(2)
C2 C3 C4 C5 52.2(2)
B1 N1 C5 C4 -118.13(17)
C1 N1 C5 C4 59.90(17)
C3 C4 C5 N1 -55.87(18)
N1 B1 C11 C12 -68.2(2)
C21 B1 C11 C12 112.03(17)
N1 B1 C11 C16 118.06(18)
C21 B1 C11 C16 -61.8(2)
C16 C11 C12 F12 178.90(14)
B1 C11 C12 F12 4.8(2)
C16 C11 C12 C13 -0.1(2)
B1 C11 C12 C13 -174.17(15)
F12 C12 C13 F13 0.5(2)
C11 C12 C13 F13 179.52(15)
F12 C12 C13 C14 -178.51(14)
C11 C12 C13 C14 0.5(3)
F13 C13 C14 F14 -0.8(2)
C12 C13 C14 F14 178.26(15)
F13 C13 C14 C15 179.71(15)
C12 C13 C14 C15 -1.3(2)
F14 C14 C15 F15 1.0(2)
C13 C14 C15 F15 -179.49(15)
F14 C14 C15 C16 -177.92(14)
C13 C14 C15 C16 1.6(2)
F15 C15 C16 F16 -0.2(2)
C14 C15 C16 F16 178.68(14)
F15 C15 C16 C11 179.90(15)
C14 C15 C16 C11 -1.2(3)
C12 C11 C16 F16 -179.45(14)
B1 C11 C16 F16 -5.2(2)
C12 C11 C16 C15 0.4(2)
B1 C11 C16 C15 174.69(15)
N1 B1 C21 C26 -61.5(2)
C11 B1 C21 C26 118.27(17)
N1 B1 C21 C22 123.95(17)
C11 B1 C21 C22 -56.2(2)
C26 C21 C22 F22 -178.58(14)
B1 C21 C22 F22 -3.7(2)
C26 C21 C22 C23 0.3(2)
B1 C21 C22 C23 175.23(15)
F22 C22 C23 F23 0.7(2)
C21 C22 C23 F23 -178.23(15)
F22 C22 C23 C24 178.61(14)
C21 C22 C23 C24 -0.3(3)
F23 C23 C24 F24 -0.2(2)
C22 C23 C24 F24 -178.17(15)
F23 C23 C24 C25 178.31(16)
C22 C23 C24 C25 0.3(3)
F24 C24 C25 F25 -0.7(3)
C23 C24 C25 F25 -179.23(15)
F24 C24 C25 C26 178.09(15)
C23 C24 C25 C26 -0.4(3)
F25 C25 C26 F26 0.4(2)
C24 C25 C26 F26 -178.39(15)
F25 C25 C26 C21 179.25(15)
C24 C25 C26 C21 0.5(3)
C22 C21 C26 F26 178.43(14)
B1 C21 C26 F26 3.6(2)
C22 C21 C26 C25 -0.4(2)
B1 C21 C26 C25 -175.18(16)
